data_1534972
loop_
_publ_author_name
'Beck, J.'
'Hengstmann, M.'

_publ_section_title
;
 Das Addukt von Bi Cl3 mit Mo6 Cl12: (Bi Cl)-Hanteln in der Struktur von
 (Bi Cl) (Mo6 Cl14)
;
_journal_name_full 'Zeitschrift fuer Anorganische und Allgemeine Chemie'
_journal_page_first 433
_journal_page_last 437
_journal_volume 624
_journal_year 1998
_chemical_formula_sum 'Bi Cl15 Mo6'
_chemical_name_systematic '(Bi Cl) (Cl8 (Mo Cl)6)'
_space_group_IT_number 15
_symmetry_space_group_name_Hall '-C 2yc'
_symmetry_space_group_name_H-M 'C 1 2/c 1'
_cell_angle_alpha 90
_cell_angle_beta 91.79
_cell_angle_gamma 90
_cell_formula_units_Z 8
_cell_length_a 12.681
_cell_length_b 13.046
_cell_length_c 25.719
_cell_volume 4252.781
_citation_journal_id_ASTM ZAACAB
_cod_data_source_file Beck_ZAACAB_1998_462.cif
_cod_data_source_block Bi1Cl15Mo6
_cod_original_cell_volume 4252.78
_cod_original_formula_sum 'Bi1 Cl15 Mo6'
_cod_database_code 1534972

loop_
_symmetry_equiv_pos_as_xyz
x,y,z
-x,y,-z+1/2
-x,-y,-z
x,-y,z-1/2
x+1/2,y+1/2,z
-x+1/2,y+1/2,-z+1/2
-x+1/2,-y+1/2,-z
x+1/2,-y+1/2,z-1/2

loop_
_atom_site_label
_atom_site_type_symbol
_atom_site_fract_x
_atom_site_fract_y
_atom_site_fract_z
_atom_site_occupancy
_atom_site_U_iso_or_equiv
Cl7 Cl-1 0.33161 0.59524 0.45756 1 0.0
Cl11 Cl-1 0.39843 0.33774 0.44669 1 0.0
Cl9 Cl-1 0.39329 0.63269 0.32779 1 0.0
Cl1 Cl-1 0.33585 0.50771 0.20985 1 0.0
Cl12 Cl-1 0.13049 0.57747 0.29093 1 0.0
Cl4 Cl-1 0.5824 0.52371 0.42139 1 0.0
Mo4 Mo+2 0.40242 0.48641 0.38838 1 0.0
Cl6 Cl-1 0.17391 0.77743 0.37695 1 0.0
Cl2 Cl-1 0.36732 0.14582 0.34907 1 0.0
Cl14 Cl-1 0.19668 0.31724 0.28082 1 0.0
Mo3 Mo+2 0.12697 0.42814 0.34968 1 0.0
Mo6 Mo+2 0.23048 0.59425 0.37433 1 0.0
Cl13 Cl-1 0.45556 0.3761 0.31618 1 0.0
Cl8 Cl-1 0.07411 0.54045 0.42122 1 0.0
Cl15 Cl-1 0.11106 0.3501 0.04325 1 0.0
Cl5 Cl-1 0.18491 0.39992 0.52676 1 0.0
Cl3 Cl-1 -0.0604 0.39288 0.32337 1 0.0
Bi1 Bi+3 0.21251 0.45563 0.10827 1 0.0
Mo2 Mo+2 0.30041 0.32054 0.36277 1 0.0
Mo5 Mo+2 0.23342 0.43683 0.4372 1 0.0
Mo1 Mo+2 0.29531 0.47739 0.30001 1 0.0
Cl10 Cl-1 0.13825 0.28039 0.40882 1 0.0
